data_4032240
loop_
_publ_author_name
'Eliseeva, Alexandra I.'
'Nesterenko, Olga O.'
'Slepukhin, Pavel A.'
'Benassi, Enrico'
'Belskaya, Nataliya P.'

_publ_section_title
;
 Synthesis and Fluorescent Behaviour of
 2-Aryl-4,5-dihydro-1H-1,2,4-triazoles.
;
_journal_issue 1
_journal_name_full 'The Journal of organic chemistry'
_journal_page_first 86
_journal_page_last 100
_journal_paper_doi 10.1021/acs.joc.6b02144
_journal_volume 82
_journal_year 2017
_chemical_formula_moiety 'C22 H23 N3 O5'
_chemical_formula_sum 'C22 H23 N3 O5'
_chemical_formula_weight 409.43
_chemical_name_systematic
; 
 ? 
;
_space_group_IT_number 14
_symmetry_cell_setting monoclinic
_symmetry_space_group_name_Hall '-P 2yn'
_symmetry_space_group_name_H-M 'P 1 21/n 1'
_atom_sites_solution_hydrogens geom
_atom_sites_solution_primary direct
_atom_sites_solution_secondary difmap
_audit_creation_method SHELXL-97
_cell_angle_alpha 90.00
_cell_angle_beta 98.142(8)
_cell_angle_gamma 90.00
_cell_formula_units_Z 4
_cell_length_a 7.8569(5)
_cell_length_b 18.165(2)
_cell_length_c 14.8317(17)
_cell_measurement_reflns_used 2.78
_cell_measurement_temperature 295(2)
_cell_measurement_theta_max 2341
_cell_measurement_theta_min 28.30
_cell_volume 2095.5(4)
_computing_cell_refinement
;
CrysAlis RED, Oxford Diffraction Ltd.,
Version 1.171.29.9 (release 23-03-2006 CrysAlis171 .NET)
(compiled Mar 23 2006,23:39:28)
;
_computing_data_collection
;
CrysAlis CCD, Oxford Diffraction Ltd.,
Version 1.171.29.9 (release 23-03-2006 CrysAlis171 .NET)
(compiled Mar 23 2006,23:39:28)
;
_computing_data_reduction
;
CrysAlis RED, Oxford Diffraction Ltd.,
Version 1.171.29.9 (release 23-03-2006 CrysAlis171 .NET)
(compiled Mar 23 2006,23:39:28)
;
_computing_molecular_graphics 'Bruker SHELXTL'
_computing_publication_material 'Bruker SHELXTL'
_computing_structure_refinement 'SHELXL-97 (Sheldrick, 1997)'
_computing_structure_solution 'SHELXS-97 (Sheldrick, 1990)'
_diffrn_ambient_temperature 295(2)
_diffrn_measured_fraction_theta_full 0.996
_diffrn_measured_fraction_theta_max 0.996
_diffrn_measurement_device_type 'Xcalibur S'
_diffrn_measurement_method 'omega scans'
_diffrn_radiation_monochromator graphite
_diffrn_radiation_source 'fine-focus sealed tube'
_diffrn_radiation_type MoK\a
_diffrn_radiation_wavelength 0.71073
_diffrn_reflns_av_R_equivalents 0.0424
_diffrn_reflns_av_sigmaI/netI 0.0710
_diffrn_reflns_limit_h_max 10
_diffrn_reflns_limit_h_min -8
_diffrn_reflns_limit_k_max 24
_diffrn_reflns_limit_k_min -24
_diffrn_reflns_limit_l_max 19
_diffrn_reflns_limit_l_min -19
_diffrn_reflns_number 20027
_diffrn_reflns_theta_full 28.30
_diffrn_reflns_theta_max 28.30
_diffrn_reflns_theta_min 2.78
_diffrn_standards_decay_% 0
_diffrn_standards_interval_count 0
_diffrn_standards_interval_time 0
_diffrn_standards_number 0
_exptl_absorpt_coefficient_mu 0.093
_exptl_absorpt_correction_T_max 1.04177
_exptl_absorpt_correction_T_min 0.94245
_exptl_absorpt_correction_type multi-scan
_exptl_absorpt_process_details
;
CrysAlis RED, Oxford Diffraction Ltd.,
Version 1.171.29.9 (release 23-03-2006 CrysAlis171 .NET)
(compiled Mar 23 2006,23:39:28)
Empirical absorption correction using spherical harmonics,
 implemented in SCALE3 ABSPACK scaling algorithm.
;
_exptl_crystal_colour yellow
_exptl_crystal_density_diffrn 1.298
_exptl_crystal_density_method 'not measured'
_exptl_crystal_description prism
_exptl_crystal_F_000 864
_exptl_crystal_size_max 0.25
_exptl_crystal_size_mid 0.20
_exptl_crystal_size_min 0.15
_refine_diff_density_max 0.202
_refine_diff_density_min -0.180
_refine_diff_density_rms 0.035
_refine_ls_extinction_method none
_refine_ls_goodness_of_fit_ref 1.009
_refine_ls_hydrogen_treatment mixed
_refine_ls_matrix_type full
_refine_ls_number_parameters 275
_refine_ls_number_reflns 5198
_refine_ls_number_restraints 0
_refine_ls_restrained_S_all 1.009
_refine_ls_R_factor_all 0.0972
_refine_ls_R_factor_gt 0.0386
_refine_ls_shift/su_max 0.000
_refine_ls_shift/su_mean 0.000
_refine_ls_structure_factor_coef Fsqd
_refine_ls_weighting_details 'calc w=1/[\s^2^(Fo^2^)+(0.0300P)^2^+0.0000P] where P=(Fo^2^+2Fc^2^)/3'
_refine_ls_weighting_scheme calc
_refine_ls_wR_factor_gt 0.0770
_refine_ls_wR_factor_ref 0.0817
_reflns_number_gt 2341
_reflns_number_total 5198
_reflns_threshold_expression >2sigma(I)
_cod_data_source_file jo6b02144_si_002.cif
_cod_data_source_block dc2
_cod_depositor_comments
;
The following automatic conversions were performed:

'_symmetry_cell_setting' value 'Monoclinic' changed to 'monoclinic'
according to
/home/data/users/saulius/crontab/automatic-downloads/current/ACS/lib/dictionaries/cif_core.dic
dictionary named 'cif_core.dic' version 2.4.2 from 2011-04-26.

Automatic conversion script
Id: cif_fix_values 4973 2017-02-22 13:04:09Z antanas 
;
_cod_original_cell_volume 2095.4(4)
_cod_original_sg_symbol_H-M P2(1)/n
_cod_database_code 4032240

loop_
_symmetry_equiv_pos_as_xyz
'x, y, z'
'-x+1/2, y+1/2, -z+1/2'
'-x, -y, -z'
'x-1/2, -y-1/2, z-1/2'

loop_
_atom_site_label
_atom_site_type_symbol
_atom_site_fract_x
_atom_site_fract_y
_atom_site_fract_z
_atom_site_U_iso_or_equiv
_atom_site_adp_type
_atom_site_occupancy
_atom_site_symmetry_multiplicity
_atom_site_calc_flag
_atom_site_refinement_flags
N1 N 1.52013(13) 0.13239(5) 0.18867(8) 0.0419(3) Uani 1 1 d .
O1 O 1.52943(19) 0.20842(7) -0.08981(10) 0.0922(4) Uani 1 1 d .
C1 C 1.4487(3) 0.30471(10) 0.35667(13) 0.0859(6) Uani 1 1 d .
H1A H 1.4014 0.2845 0.4075 0.129 Uiso 1 1 calc R
H1B H 1.3815 0.3464 0.3331 0.129 Uiso 1 1 calc R
H1C H 1.5651 0.3200 0.3761 0.129 Uiso 1 1 calc R
N2 N 1.37440(14) 0.09046(6) 0.17840(8) 0.0408(3) Uani 1 1 d .
O2 O 1.52301(14) 0.10824(6) -0.00748(8) 0.0684(3) Uani 1 1 d .
C2 C 1.4580(3) 0.06895(10) -0.09045(14) 0.0960(7) Uani 1 1 d .
H2A H 1.4270 0.0198 -0.0756 0.144 Uiso 1 1 calc R
H2B H 1.5453 0.0672 -0.1296 0.144 Uiso 1 1 calc R
H2C H 1.3586 0.0940 -0.1210 0.144 Uiso 1 1 calc R
C3 C 1.25500(17) 0.12910(7) 0.13203(9) 0.0366(3) Uani 1 1 d .
O3 O 1.58428(15) 0.32445(6) 0.20283(8) 0.0724(4) Uani 1 1 d .
N4 N 1.31109(13) 0.19726(6) 0.10548(8) 0.0385(3) Uani 1 1 d .
O4 O 1.44605(13) 0.24953(5) 0.28648(8) 0.0577(3) Uani 1 1 d .
C4 C 2.1308(2) 0.02618(11) 0.40241(14) 0.0918(7) Uani 1 1 d .
H4A H 2.1173 -0.0251 0.4153 0.138 Uiso 1 1 calc R
H4B H 2.1567 0.0529 0.4585 0.138 Uiso 1 1 calc R
H4C H 2.2231 0.0322 0.3670 0.138 Uiso 1 1 calc R
O5 O 0.98304(13) 0.13036(6) 0.04685(8) 0.0614(3) Uani 1 1 d .
C5 C 1.49491(16) 0.20418(7) 0.14413(10) 0.0387(4) Uani 1 1 d .
C6 C 1.20505(16) 0.26174(7) 0.09331(10) 0.0384(3) Uani 1 1 d .
C7 C 1.21330(19) 0.30593(8) 0.01913(11) 0.0519(4) Uani 1 1 d .
H7A H 1.2856 0.2936 -0.0230 0.062 Uiso 1 1 calc R
C8 C 1.1143(2) 0.36861(8) 0.00722(13) 0.0647(5) Uani 1 1 d .
H8A H 1.1201 0.3988 -0.0429 0.078 Uiso 1 1 calc R
C9 C 1.0075(2) 0.38649(9) 0.06904(14) 0.0653(5) Uani 1 1 d .
H9A H 0.9404 0.4288 0.0607 0.078 Uiso 1 1 calc R
C10 C 0.99877(19) 0.34263(9) 0.14285(13) 0.0614(5) Uani 1 1 d .
H10A H 0.9252 0.3547 0.1845 0.074 Uiso 1 1 calc R
C11 C 1.09897(18) 0.28047(8) 0.15563(11) 0.0497(4) Uani 1 1 d .
H11A H 1.0949 0.2511 0.2066 0.060 Uiso 1 1 calc R
C12 C 1.08798(18) 0.09662(8) 0.09861(10) 0.0424(4) Uani 1 1 d .
C13 C 1.0552(2) 0.02007(8) 0.12846(11) 0.0588(4) Uani 1 1 d .
H13A H 0.9363 0.0150 0.1357 0.088 Uiso 1 1 calc R
H13B H 1.1257 0.0102 0.1855 0.088 Uiso 1 1 calc R
H13C H 1.0826 -0.0142 0.0834 0.088 Uiso 1 1 calc R
C14 C 1.66787(16) 0.10782(7) 0.24403(9) 0.0388(3) Uani 1 1 d .
C15 C 1.80734(17) 0.15366(8) 0.26823(10) 0.0472(4) Uani 1 1 d .
H15A H 1.8024 0.2025 0.2492 0.057 Uiso 1 1 calc R
C16 C 1.95340(19) 0.12729(8) 0.32027(11) 0.0538(4) Uani 1 1 d .
H16A H 2.0460 0.1589 0.3361 0.065 Uiso 1 1 calc R
C17 C 1.96611(19) 0.05543(9) 0.34954(10) 0.0543(4) Uani 1 1 d .
C18 C 1.8250(2) 0.01101(8) 0.32699(11) 0.0539(4) Uani 1 1 d .
H18A H 1.8296 -0.0376 0.3470 0.065 Uiso 1 1 calc R
C19 C 1.67712(18) 0.03634(7) 0.27560(10) 0.0447(4) Uani 1 1 d .
H19A H 1.5831 0.0052 0.2621 0.054 Uiso 1 1 calc R
C20 C 1.60795(18) 0.21735(7) 0.07003(11) 0.0492(4) Uani 1 1 d .
H20A H 1.6120 0.2698 0.0584 0.059 Uiso 1 1 calc R
H20B H 1.7240 0.2014 0.0926 0.059 Uiso 1 1 calc R
C21 C 1.54914(18) 0.17875(9) -0.01792(13) 0.0524(4) Uani 1 1 d .
C22 C 1.51683(18) 0.26730(8) 0.21445(11) 0.0459(4) Uani 1 1 d .

loop_
_atom_site_aniso_label
_atom_site_aniso_U_11
_atom_site_aniso_U_22
_atom_site_aniso_U_33
_atom_site_aniso_U_23
_atom_site_aniso_U_13
_atom_site_aniso_U_12
N1 0.0367(7) 0.0317(6) 0.0556(8) 0.0043(6) 0.0003(6) -0.0021(5)
O1 0.1463(13) 0.0741(9) 0.0578(9) 0.0111(7) 0.0202(8) 0.0059(8)
C1 0.0983(14) 0.0895(13) 0.0696(14) -0.0378(11) 0.0106(11) 0.0068(11)
N2 0.0403(7) 0.0354(6) 0.0466(8) -0.0002(6) 0.0054(6) -0.0042(6)
O2 0.0976(9) 0.0461(7) 0.0625(8) -0.0061(6) 0.0153(6) -0.0003(6)
C2 0.1382(18) 0.0731(13) 0.0740(15) -0.0267(11) 0.0063(13) -0.0007(12)
C3 0.0367(8) 0.0325(8) 0.0406(9) 0.0004(7) 0.0060(7) 0.0001(7)
O3 0.0796(8) 0.0413(7) 0.0981(10) -0.0120(6) 0.0193(7) -0.0162(6)
N4 0.0326(6) 0.0321(6) 0.0503(8) 0.0023(5) 0.0041(5) 0.0001(5)
O4 0.0639(7) 0.0562(6) 0.0532(7) -0.0111(6) 0.0092(6) -0.0001(5)
C4 0.0670(12) 0.1056(15) 0.0935(16) 0.0260(12) -0.0204(11) 0.0111(11)
O5 0.0481(6) 0.0641(7) 0.0666(8) 0.0056(6) -0.0102(6) -0.0039(5)
C5 0.0336(8) 0.0320(8) 0.0505(10) 0.0015(7) 0.0059(7) 0.0003(6)
C6 0.0356(8) 0.0333(8) 0.0453(10) 0.0001(7) 0.0022(7) 0.0002(6)
C7 0.0570(10) 0.0503(9) 0.0493(11) 0.0068(8) 0.0106(8) 0.0084(8)
C8 0.0743(12) 0.0500(10) 0.0665(13) 0.0182(9) -0.0016(10) 0.0106(9)
C9 0.0527(10) 0.0495(10) 0.0902(15) 0.0019(10) -0.0026(10) 0.0148(8)
C10 0.0478(10) 0.0567(10) 0.0811(14) -0.0035(10) 0.0147(9) 0.0097(8)
C11 0.0457(9) 0.0489(9) 0.0560(11) 0.0068(8) 0.0120(8) 0.0037(7)
C12 0.0409(9) 0.0462(9) 0.0410(10) -0.0043(7) 0.0087(7) -0.0033(7)
C13 0.0583(10) 0.0531(10) 0.0636(12) -0.0012(8) 0.0039(8) -0.0183(8)
C14 0.0379(8) 0.0388(8) 0.0389(9) -0.0037(6) 0.0032(7) 0.0039(7)
C15 0.0438(9) 0.0379(8) 0.0583(11) -0.0024(7) 0.0021(8) 0.0011(7)
C16 0.0433(9) 0.0611(11) 0.0544(11) -0.0060(8) -0.0026(8) -0.0034(8)
C17 0.0493(10) 0.0623(11) 0.0479(11) 0.0043(8) -0.0054(8) 0.0073(8)
C18 0.0603(10) 0.0460(9) 0.0534(11) 0.0070(7) 0.0007(8) 0.0068(8)
C19 0.0483(9) 0.0377(8) 0.0462(10) -0.0003(7) 0.0004(7) 0.0003(7)
C20 0.0446(9) 0.0422(9) 0.0625(12) 0.0033(8) 0.0130(8) -0.0012(7)
C21 0.0512(10) 0.0502(11) 0.0595(13) 0.0025(9) 0.0209(9) 0.0075(8)
C22 0.0380(9) 0.0388(9) 0.0595(11) -0.0016(8) 0.0017(8) 0.0022(7)

loop_
_atom_type_symbol
_atom_type_description
_atom_type_scat_dispersion_real
_atom_type_scat_dispersion_imag
_atom_type_scat_source
C C 0.0033 0.0016 'International Tables Vol C Tables 4.2.6.8 and 6.1.1.4'
H H 0.0000 0.0000 'International Tables Vol C Tables 4.2.6.8 and 6.1.1.4'
O O 0.0106 0.0060 'International Tables Vol C Tables 4.2.6.8 and 6.1.1.4'
N N 0.0061 0.0033 'International Tables Vol C Tables 4.2.6.8 and 6.1.1.4'

loop_
_geom_angle_atom_site_label_1
_geom_angle_atom_site_label_2
_geom_angle_atom_site_label_3
_geom_angle
N2 N1 C14 120.08(10)
N2 N1 C5 112.89(9)
C14 N1 C5 126.77(10)
O4 C1 H1A 109.5
O4 C1 H1B 109.5
H1A C1 H1B 109.5
O4 C1 H1C 109.5
H1A C1 H1C 109.5
H1B C1 H1C 109.5
C3 N2 N1 106.93(10)
C21 O2 C2 115.02(14)
O2 C2 H2A 109.5
O2 C2 H2B 109.5
H2A C2 H2B 109.5
O2 C2 H2C 109.5
H2A C2 H2C 109.5
H2B C2 H2C 109.5
N2 C3 N4 113.58(11)
N2 C3 C12 120.81(12)
N4 C3 C12 124.73(12)
C3 N4 C6 124.16(11)
C3 N4 C5 107.26(10)
C6 N4 C5 119.77(10)
C22 O4 C1 116.85(13)
C17 C4 H4A 109.5
C17 C4 H4B 109.5
H4A C4 H4B 109.5
C17 C4 H4C 109.5
H4A C4 H4C 109.5
H4B C4 H4C 109.5
N1 C5 N4 99.29(9)
N1 C5 C20 114.18(11)
N4 C5 C20 111.67(11)
N1 C5 C22 111.24(12)
N4 C5 C22 109.50(10)
C20 C5 C22 110.45(11)
C7 C6 C11 119.85(13)
C7 C6 N4 119.12(13)
C11 C6 N4 121.01(13)
C6 C7 C8 119.83(15)
C6 C7 H7A 120.1
C8 C7 H7A 120.1
C9 C8 C7 120.00(16)
C9 C8 H8A 120.0
C7 C8 H8A 120.0
C10 C9 C8 120.33(15)
C10 C9 H9A 119.8
C8 C9 H9A 119.8
C9 C10 C11 119.86(17)
C9 C10 H10A 120.1
C11 C10 H10A 120.1
C6 C11 C10 120.11(15)
C6 C11 H11A 119.9
C10 C11 H11A 119.9
O5 C12 C3 120.62(13)
O5 C12 C13 121.95(13)
C3 C12 C13 117.40(13)
C12 C13 H13A 109.5
C12 C13 H13B 109.5
H13A C13 H13B 109.5
C12 C13 H13C 109.5
H13A C13 H13C 109.5
H13B C13 H13C 109.5
C19 C14 C15 118.51(12)
C19 C14 N1 120.00(12)
C15 C14 N1 121.49(12)
C16 C15 C14 120.23(13)
C16 C15 H15A 119.9
C14 C15 H15A 119.9
C17 C16 C15 121.70(14)
C17 C16 H16A 119.1
C15 C16 H16A 119.1
C18 C17 C16 117.44(13)
C18 C17 C4 121.46(15)
C16 C17 C4 121.08(15)
C17 C18 C19 121.86(14)
C17 C18 H18A 119.1
C19 C18 H18A 119.1
C18 C19 C14 120.19(13)
C18 C19 H19A 119.9
C14 C19 H19A 119.9
C21 C20 C5 114.52(12)
C21 C20 H20A 108.6
C5 C20 H20A 108.6
C21 C20 H20B 108.6
C5 C20 H20B 108.6
H20A C20 H20B 107.6
O1 C21 O2 123.25(16)
O1 C21 C20 123.81(15)
O2 C21 C20 112.94(15)
O3 C22 O4 125.56(14)
O3 C22 C5 124.06(15)
O4 C22 C5 110.35(12)

loop_
_geom_bond_atom_site_label_1
_geom_bond_atom_site_label_2
_geom_bond_distance
N1 N2 1.3656(13)
N1 C14 1.3967(16)
N1 C5 1.4625(16)
O1 C21 1.1852(18)
C1 O4 1.4432(18)
C1 H1A 0.9600
C1 H1B 0.9600
C1 H1C 0.9600
N2 C3 1.2895(15)
O2 C21 1.3097(18)
O2 C2 1.451(2)
C2 H2A 0.9600
C2 H2B 0.9600
C2 H2C 0.9600
C3 N4 1.3898(16)
C3 C12 1.4600(18)
O3 C22 1.1892(16)
N4 C6 1.4339(16)
N4 C5 1.4818(15)
O4 C22 1.3126(18)
C4 C17 1.511(2)
C4 H4A 0.9600
C4 H4B 0.9600
C4 H4C 0.9600
O5 C12 1.2106(16)
C5 C20 1.5266(19)
C5 C22 1.543(2)
C6 C7 1.3707(19)
C6 C11 1.3722(19)
C7 C8 1.376(2)
C7 H7A 0.9300
C8 C9 1.367(2)
C8 H8A 0.9300
C9 C10 1.364(2)
C9 H9A 0.9300
C10 C11 1.374(2)
C10 H10A 0.9300
C11 H11A 0.9300
C12 C13 1.4926(19)
C13 H13A 0.9600
C13 H13B 0.9600
C13 H13C 0.9600
C14 C19 1.3787(18)
C14 C15 1.3826(18)
C15 C16 1.3752(19)
C15 H15A 0.9300
C16 C17 1.375(2)
C16 H16A 0.9300
C17 C18 1.373(2)
C18 C19 1.3756(19)
C18 H18A 0.9300
C19 H19A 0.9300
C20 C21 1.495(2)
C20 H20A 0.9700
C20 H20B 0.9700
